data_2019728
loop_
_publ_author_name
'Tillmann, Jan'
'Lerner, Hans-Wolfram'
'Bolte, Michael'

_publ_section_title
;
 Two ammonium tetrachloridoaluminate salts: how a twinned orthorhombic
 structure emulates a trigonal crystal system
;
_journal_coeditor_code SK3567
_journal_issue 12
_journal_name_full 'Acta Crystallographica Section C Structural Chemistry'
_journal_paper_doi 10.1107/S2053229614022621
_journal_volume 70
_journal_year 2014
_chemical_formula_iupac '(C16 H36 N) [Al Cl4], 0.5C6 H6'
_chemical_formula_moiety 'C16 H36 N +, Al Cl4 -, 0.5(C6 H6)'
_chemical_formula_sum 'C19 H39 Al Cl4 N'
_chemical_formula_weight 450.29
_chemical_name_systematic
;
Tetrabutylammonium tetrachloridoaluminate benzene hemisolvate
;
_space_group_crystal_system monoclinic
_space_group_IT_number 14
_space_group_name_Hall '-P 2yn'
_space_group_name_H-M_alt 'P 1 21/n 1'
_symmetry_space_group_name_Hall '-P 2yn'
_symmetry_space_group_name_H-M 'P 1 21/n 1'
_atom_sites_solution_hydrogens geom
_audit_creation_method SHELXL-2013
_cell_angle_alpha 90
_cell_angle_beta 93.926(4)
_cell_angle_gamma 90
_cell_formula_units_Z 4
_cell_length_a 10.6887(5)
_cell_length_b 13.8505(5)
_cell_length_c 17.5554(10)
_cell_measurement_reflns_used 29120
_cell_measurement_temperature 173(2)
_cell_measurement_theta_max 26.7
_cell_measurement_theta_min 1.9
_cell_volume 2592.9(2)
_computing_cell_refinement
;
X-AREA (Stoe & Cie, 2001)
;
_computing_data_collection
;
X-AREA (Stoe & Cie, 2001)
;
_computing_data_reduction
;
X-AREA (Stoe & Cie, 2001)
;
_computing_molecular_graphics
;
XP in SHELXTL (Sheldrick, 2008) and Mercury (Macrae <i>et al.</i>, 2008)
;
_computing_publication_material
;
publCIF (Westrip, 2010), SHELXL97 (Sheldrick, 2008) and PLATON
(Spek, 2009)
;
_computing_structure_refinement
;
SHELXL97 (Sheldrick, 2008)
;
_computing_structure_solution
;
SHELXS97 (Sheldrick, 2008)
;
_diffrn_ambient_temperature 173(2)
_diffrn_measured_fraction_theta_full 0.989
_diffrn_measured_fraction_theta_max 0.984
_diffrn_measurement_device_type 'Stoe IPDS II two-circle'
_diffrn_measurement_method \w
_diffrn_radiation_type MoK\a
_diffrn_radiation_wavelength 0.71073
_diffrn_reflns_av_R_equivalents 0.0716
_diffrn_reflns_limit_h_max 13
_diffrn_reflns_limit_h_min -13
_diffrn_reflns_limit_k_max 17
_diffrn_reflns_limit_k_min -16
_diffrn_reflns_limit_l_max 21
_diffrn_reflns_limit_l_min -21
_diffrn_reflns_number 20778
_diffrn_reflns_theta_full 25.000
_diffrn_reflns_theta_max 26.203
_diffrn_reflns_theta_min 2.303
_exptl_absorpt_coefficient_mu 0.494
_exptl_absorpt_correction_T_max 0.844
_exptl_absorpt_correction_T_min 0.781
_exptl_absorpt_correction_type multi-scan
_exptl_absorpt_process_details
;
(X-AREA; Stoe & Cie, 2001)
;
_exptl_crystal_colour colourless
_exptl_crystal_density_diffrn 1.154
_exptl_crystal_description block
_exptl_crystal_F_000 964
_exptl_crystal_size_max 0.400
_exptl_crystal_size_mid 0.300
_exptl_crystal_size_min 0.300
_refine_diff_density_max 1.154
_refine_diff_density_min -0.655
_refine_ls_extinction_method none
_refine_ls_goodness_of_fit_ref 1.043
_refine_ls_hydrogen_treatment constr
_refine_ls_matrix_type full
_refine_ls_number_parameters 226
_refine_ls_number_reflns 5137
_refine_ls_number_restraints 0
_refine_ls_restrained_S_all 1.043
_refine_ls_R_factor_all 0.0627
_refine_ls_R_factor_gt 0.0581
_refine_ls_shift/su_max 0.001
_refine_ls_shift/su_mean 0.000
_refine_ls_structure_factor_coef Fsqd
_refine_ls_weighting_details 'w=1/[\s^2^(Fo^2^)+(0.0825P)^2^+1.8021P] where P=(Fo^2^+2Fc^2^)/3'
_refine_ls_weighting_scheme calc
_refine_ls_wR_factor_gt 0.1577
_refine_ls_wR_factor_ref 0.1616
_reflns_number_gt 4643
_reflns_number_total 5137
_reflns_threshold_expression I>2\s(I)
_cod_data_source_file sk3567sup1.cif
_cod_data_source_block I
_cod_database_code 2019728
_cod_database_fobs_code 2019728
_shelx_space_group_comment
;
The symmetry employed for this shelxl refinement is uniquely defined
by the following loop, which should always be used as a source of
symmetry information in preference to the above space-group names.
They are only intended as comments.
;
_shelx_estimated_absorpt_t_min 0.827
_shelx_estimated_absorpt_t_max 0.866
_shelxl_version_number 2.013

loop_
_space_group_symop_operation_xyz
'x, y, z'
'-x+1/2, y+1/2, -z+1/2'
'-x, -y, -z'
'x-1/2, -y-1/2, z-1/2'

loop_
_atom_site_type_symbol
_atom_site_label
_atom_site_fract_x
_atom_site_fract_y
_atom_site_fract_z
_atom_site_U_iso_or_equiv
_atom_site_adp_type
_atom_site_calc_flag
_atom_site_occupancy
Al Al1 0.04187(7) 0.64919(5) 0.23509(4) 0.0440(2) Uani d 1
Cl Cl1 0.14201(7) 0.77756(5) 0.21111(4) 0.0557(2) Uani d 1
Cl Cl2 0.17312(6) 0.54100(5) 0.27113(5) 0.0612(2) Uani d 1
Cl Cl3 -0.07795(8) 0.67600(6) 0.32452(6) 0.0748(3) Uani d 1
Cl Cl4 -0.06447(10) 0.59758(8) 0.13572(6) 0.0954(4) Uani d 1
N N1 0.52474(15) 0.75811(12) 0.33139(10) 0.0306(4) Uani d 1
C C1 0.6011(2) 0.81451(15) 0.27622(12) 0.0337(4) Uani d 1
H H1A 0.6239 0.8776 0.2997 0.040 Uiso calc 1
H H1B 0.6800 0.7789 0.2698 0.040 Uiso calc 1
C C2 0.5368(2) 0.83264(17) 0.19788(13) 0.0412(5) Uani d 1
H H2A 0.5244 0.7706 0.1704 0.049 Uiso calc 1
H H2B 0.4534 0.8620 0.2033 0.049 Uiso calc 1
C C3 0.6156(3) 0.8996(2) 0.15254(14) 0.0504(6) Uani d 1
H H3A 0.6954 0.8671 0.1428 0.061 Uiso calc 1
H H3B 0.6360 0.9583 0.1831 0.061 Uiso calc 1
C C4 0.5489(3) 0.9287(3) 0.07683(16) 0.0649(8) Uani d 1
H H4A 0.6030 0.9719 0.0495 0.097 Uiso calc 1
H H4B 0.4706 0.9621 0.0862 0.097 Uiso calc 1
H H4C 0.5301 0.8709 0.0460 0.097 Uiso calc 1
C C5 0.47169(19) 0.66614(14) 0.29444(13) 0.0345(4) Uani d 1
H H5A 0.4280 0.6295 0.3331 0.041 Uiso calc 1
H H5B 0.4083 0.6842 0.2531 0.041 Uiso calc 1
C C6 0.5675(2) 0.60024(16) 0.26130(16) 0.0438(5) Uani d 1
H H6A 0.6155 0.6369 0.2247 0.053 Uiso calc 1
H H6B 0.6272 0.5767 0.3028 0.053 Uiso calc 1
C C7 0.5038(2) 0.51476(16) 0.22092(14) 0.0415(5) Uani d 1
H H7A 0.4625 0.4751 0.2588 0.050 Uiso calc 1
H H7B 0.4379 0.5388 0.1833 0.050 Uiso calc 1
C C8 0.5933(3) 0.4524(2) 0.1806(2) 0.0659(8) Uani d 1
H H8A 0.5474 0.3983 0.1559 0.099 Uiso calc 1
H H8B 0.6580 0.4274 0.2176 0.099 Uiso calc 1
H H8C 0.6327 0.4907 0.1419 0.099 Uiso calc 1
C C9 0.41782(19) 0.82216(15) 0.35351(13) 0.0354(4) Uani d 1
H H9A 0.3642 0.8369 0.3067 0.042 Uiso calc 1
H H9B 0.4539 0.8840 0.3729 0.042 Uiso calc 1
C C10 0.3346(2) 0.78246(17) 0.41280(14) 0.0408(5) Uani d 1
H H10A 0.3866 0.7620 0.4588 0.049 Uiso calc 1
H H10B 0.2878 0.7255 0.3920 0.049 Uiso calc 1
C C11 0.2432(3) 0.8606(2) 0.43385(17) 0.0541(6) Uani d 1
H H11A 0.2911 0.9159 0.4566 0.065 Uiso calc 1
H H11B 0.1961 0.8837 0.3869 0.065 Uiso calc 1
C C12 0.1513(3) 0.8257(3) 0.4897(2) 0.0723(9) Uani d 1
H H12A 0.0949 0.8787 0.5014 0.109 Uiso calc 1
H H12B 0.1973 0.8039 0.5367 0.109 Uiso calc 1
H H12C 0.1020 0.7720 0.4669 0.109 Uiso calc 1
C C13 0.61026(19) 0.73041(15) 0.40056(12) 0.0337(4) Uani d 1
H H13A 0.5636 0.6866 0.4330 0.040 Uiso calc 1
H H13B 0.6822 0.6937 0.3828 0.040 Uiso calc 1
C C14 0.6609(2) 0.81388(17) 0.44949(13) 0.0396(5) Uani d 1
H H14A 0.6981 0.8629 0.4168 0.048 Uiso calc 1
H H14B 0.5916 0.8446 0.4752 0.048 Uiso calc 1
C C15 0.7598(3) 0.7778(2) 0.50888(14) 0.0508(6) Uani d 1
H H15A 0.7218 0.7289 0.5414 0.061 Uiso calc 1
H H15B 0.8279 0.7461 0.4828 0.061 Uiso calc 1
C C16 0.8147(3) 0.8585(2) 0.55898(16) 0.0570(7) Uani d 1
H H16A 0.8784 0.8320 0.5961 0.085 Uiso calc 1
H H16B 0.7480 0.8890 0.5861 0.085 Uiso calc 1
H H16C 0.8534 0.9067 0.5271 0.085 Uiso calc 1
C C21 -0.0328(4) 0.9353(2) 0.05424(18) 0.0691(9) Uani d 1
H H21 -0.0565 0.8904 0.0915 0.083 Uiso calc 1
C C22 -0.1185(3) 0.9645(2) -0.0030(2) 0.0713(9) Uani d 1
H H22 -0.2015 0.9396 -0.0051 0.086 Uiso calc 1
C C23 -0.0848(4) 1.0298(2) -0.05744(18) 0.0659(8) Uani d 1
H H23 -0.1444 1.0499 -0.0969 0.079 Uiso calc 1

loop_
_atom_site_aniso_label
_atom_site_aniso_U_11
_atom_site_aniso_U_22
_atom_site_aniso_U_33
_atom_site_aniso_U_12
_atom_site_aniso_U_13
_atom_site_aniso_U_23
Al1 0.0351(4) 0.0420(4) 0.0545(4) -0.0019(3) 0.0003(3) -0.0010(3)
Cl1 0.0558(4) 0.0428(3) 0.0686(4) -0.0031(3) 0.0066(3) 0.0098(3)
Cl2 0.0422(3) 0.0436(4) 0.0982(6) 0.0037(3) 0.0086(3) 0.0057(3)
Cl3 0.0619(5) 0.0603(5) 0.1069(7) 0.0075(3) 0.0408(4) -0.0004(4)
Cl4 0.0945(7) 0.1003(7) 0.0853(6) -0.0225(6) -0.0387(5) -0.0065(5)
N1 0.0276(8) 0.0271(8) 0.0367(9) -0.0008(6) 0.0003(6) 0.0025(7)
C1 0.0328(10) 0.0321(10) 0.0360(10) -0.0044(8) 0.0003(8) 0.0061(8)
C2 0.0447(12) 0.0425(12) 0.0357(11) -0.0014(10) -0.0023(9) 0.0032(9)
C3 0.0538(14) 0.0565(15) 0.0411(12) 0.0021(12) 0.0040(11) 0.0157(11)
C4 0.077(2) 0.077(2) 0.0408(13) 0.0145(16) 0.0046(13) 0.0165(13)
C5 0.0305(10) 0.0277(10) 0.0449(11) -0.0034(8) -0.0002(8) 0.0002(8)
C6 0.0326(11) 0.0345(11) 0.0640(15) 0.0007(9) 0.0021(10) -0.0071(10)
C7 0.0397(11) 0.0339(11) 0.0504(13) 0.0017(9) -0.0013(9) -0.0033(9)
C8 0.0523(15) 0.0499(16) 0.096(2) 0.0045(13) 0.0076(15) -0.0250(15)
C9 0.0306(10) 0.0299(10) 0.0454(11) 0.0034(8) 0.0011(8) 0.0045(8)
C10 0.0351(11) 0.0385(11) 0.0494(13) 0.0016(9) 0.0074(9) 0.0039(9)
C11 0.0426(13) 0.0542(15) 0.0669(16) 0.0105(11) 0.0146(12) 0.0021(13)
C12 0.0513(16) 0.089(2) 0.080(2) 0.0063(16) 0.0264(15) -0.0020(18)
C13 0.0312(10) 0.0336(10) 0.0359(10) 0.0028(8) 0.0002(8) 0.0067(8)
C14 0.0401(11) 0.0393(11) 0.0389(11) -0.0018(9) -0.0017(9) 0.0022(9)
C15 0.0565(15) 0.0523(14) 0.0417(12) 0.0092(12) -0.0095(11) -0.0022(11)
C16 0.0571(16) 0.0672(17) 0.0447(13) 0.0022(13) -0.0107(11) -0.0068(12)
C21 0.106(3) 0.0486(15) 0.0554(16) 0.0004(17) 0.0273(17) -0.0043(13)
C22 0.0611(18) 0.0637(19) 0.091(2) -0.0059(15) 0.0170(17) -0.0332(18)
C23 0.084(2) 0.0569(17) 0.0552(16) 0.0186(16) -0.0095(15) -0.0169(13)

loop_
_atom_type_symbol
_atom_type_description
_atom_type_scat_dispersion_real
_atom_type_scat_dispersion_imag
_atom_type_scat_source
C C 0.0033 0.0016 'International Tables Vol C Tables 4.2.6.8 and 6.1.1.4'
H H 0.0000 0.0000 'International Tables Vol C Tables 4.2.6.8 and 6.1.1.4'
N N 0.0061 0.0033 'International Tables Vol C Tables 4.2.6.8 and 6.1.1.4'
Al Al 0.0645 0.0514 'International Tables Vol C Tables 4.2.6.8 and 6.1.1.4'
Cl Cl 0.1484 0.1585 'International Tables Vol C Tables 4.2.6.8 and 6.1.1.4'

loop_
_geom_angle_atom_site_label_1
_geom_angle_atom_site_label_2
_geom_angle_atom_site_label_3
_geom_angle_site_symmetry_1
_geom_angle
_geom_angle_publ_flag
Cl2 Al1 Cl3 . 108.84(5) y
Cl2 Al1 Cl1 . 108.52(4) y
Cl3 Al1 Cl1 . 109.64(5) y
Cl2 Al1 Cl4 . 108.12(5) y
Cl3 Al1 Cl4 . 110.33(5) y
Cl1 Al1 Cl4 . 111.33(5) y
C9 N1 C13 . 111.45(16) ?
C9 N1 C5 . 109.46(15) ?
C13 N1 C5 . 108.41(15) ?
C9 N1 C1 . 107.96(15) ?
C13 N1 C1 . 108.56(15) ?
C5 N1 C1 . 111.01(16) ?
C2 C1 N1 . 115.61(17) ?
C2 C1 H1A . 108.4 ?
N1 C1 H1A . 108.4 ?
C2 C1 H1B . 108.4 ?
N1 C1 H1B . 108.4 ?
H1A C1 H1B . 107.4 ?
C3 C2 C1 . 110.15(19) ?
C3 C2 H2A . 109.6 ?
C1 C2 H2A . 109.6 ?
C3 C2 H2B . 109.6 ?
C1 C2 H2B . 109.6 ?
H2A C2 H2B . 108.1 ?
C2 C3 C4 . 112.2(2) ?
C2 C3 H3A . 109.2 ?
C4 C3 H3A . 109.2 ?
C2 C3 H3B . 109.2 ?
C4 C3 H3B . 109.2 ?
H3A C3 H3B . 107.9 ?
C3 C4 H4A . 109.5 ?
C3 C4 H4B . 109.5 ?
H4A C4 H4B . 109.5 ?
C3 C4 H4C . 109.5 ?
H4A C4 H4C . 109.5 ?
H4B C4 H4C . 109.5 ?
C6 C5 N1 . 115.19(17) ?
C6 C5 H5A . 108.5 ?
N1 C5 H5A . 108.5 ?
C6 C5 H5B . 108.5 ?
N1 C5 H5B . 108.5 ?
H5A C5 H5B . 107.5 ?
C7 C6 C5 . 110.83(18) ?
C7 C6 H6A . 109.5 ?
C5 C6 H6A . 109.5 ?
C7 C6 H6B . 109.5 ?
C5 C6 H6B . 109.5 ?
H6A C6 H6B . 108.1 ?
C8 C7 C6 . 112.9(2) ?
C8 C7 H7A . 109.0 ?
C6 C7 H7A . 109.0 ?
C8 C7 H7B . 109.0 ?
C6 C7 H7B . 109.0 ?
H7A C7 H7B . 107.8 ?
C7 C8 H8A . 109.5 ?
C7 C8 H8B . 109.5 ?
H8A C8 H8B . 109.5 ?
C7 C8 H8C . 109.5 ?
H8A C8 H8C . 109.5 ?
H8B C8 H8C . 109.5 ?
N1 C9 C10 . 116.78(17) ?
N1 C9 H9A . 108.1 ?
C10 C9 H9A . 108.1 ?
N1 C9 H9B . 108.1 ?
C10 C9 H9B . 108.1 ?
H9A C9 H9B . 107.3 ?
C9 C10 C11 . 108.97(19) ?
C9 C10 H10A . 109.9 ?
C11 C10 H10A . 109.9 ?
C9 C10 H10B . 109.9 ?
C11 C10 H10B . 109.9 ?
H10A C10 H10B . 108.3 ?
C12 C11 C10 . 112.7(2) ?
C12 C11 H11A . 109.0 ?
C10 C11 H11A . 109.0 ?
C12 C11 H11B . 109.0 ?
C10 C11 H11B . 109.0 ?
H11A C11 H11B . 107.8 ?
C11 C12 H12A . 109.5 ?
C11 C12 H12B . 109.5 ?
H12A C12 H12B . 109.5 ?
C11 C12 H12C . 109.5 ?
H12A C12 H12C . 109.5 ?
H12B C12 H12C . 109.5 ?
C14 C13 N1 . 115.60(17) ?
C14 C13 H13A . 108.4 ?
N1 C13 H13A . 108.4 ?
C14 C13 H13B . 108.4 ?
N1 C13 H13B . 108.4 ?
H13A C13 H13B . 107.4 ?
C15 C14 C13 . 110.05(19) ?
C15 C14 H14A . 109.7 ?
C13 C14 H14A . 109.7 ?
C15 C14 H14B . 109.7 ?
C13 C14 H14B . 109.7 ?
H14A C14 H14B . 108.2 ?
C16 C15 C14 . 112.3(2) ?
C16 C15 H15A . 109.1 ?
C14 C15 H15A . 109.1 ?
C16 C15 H15B . 109.1 ?
C14 C15 H15B . 109.1 ?
H15A C15 H15B . 107.9 ?
C15 C16 H16A . 109.5 ?
C15 C16 H16B . 109.5 ?
H16A C16 H16B . 109.5 ?
C15 C16 H16C . 109.5 ?
H16A C16 H16C . 109.5 ?
H16B C16 H16C . 109.5 ?
C23 C21 C22 3_575 120.0(3) ?
C23 C21 H21 3_575 120.0 ?
C22 C21 H21 . 120.0 ?
C21 C22 C23 . 120.5(3) ?
C21 C22 H22 . 119.8 ?
C23 C22 H22 . 119.8 ?
C21 C23 C22 3_575 119.6(3) ?
C21 C23 H23 3_575 120.2 ?
C22 C23 H23 . 120.2 ?

loop_
_geom_bond_atom_site_label_1
_geom_bond_atom_site_label_2
_geom_bond_site_symmetry_2
_geom_bond_distance
_geom_bond_publ_flag
Al1 Cl2 . 2.1195(10) y
Al1 Cl3 . 2.1257(11) y
Al1 Cl1 . 2.1321(10) y
Al1 Cl4 . 2.1389(11) y
N1 C9 . 1.518(3) ?
N1 C13 . 1.518(3) ?
N1 C5 . 1.521(3) ?
N1 C1 . 1.524(3) ?
C1 C2 . 1.516(3) ?
C1 H1A . 0.9900 ?
C1 H1B . 0.9900 ?
C2 C3 . 1.515(3) ?
C2 H2A . 0.9900 ?
C2 H2B . 0.9900 ?
C3 C4 . 1.519(4) ?
C3 H3A . 0.9900 ?
C3 H3B . 0.9900 ?
C4 H4A . 0.9800 ?
C4 H4B . 0.9800 ?
C4 H4C . 0.9800 ?
C5 C6 . 1.517(3) ?
C5 H5A . 0.9900 ?
C5 H5B . 0.9900 ?
C6 C7 . 1.517(3) ?
C6 H6A . 0.9900 ?
C6 H6B . 0.9900 ?
C7 C8 . 1.502(4) ?
C7 H7A . 0.9900 ?
C7 H7B . 0.9900 ?
C8 H8A . 0.9800 ?
C8 H8B . 0.9800 ?
C8 H8C . 0.9800 ?
C9 C10 . 1.518(3) ?
C9 H9A . 0.9900 ?
C9 H9B . 0.9900 ?
C10 C11 . 1.520(3) ?
C10 H10A . 0.9900 ?
C10 H10B . 0.9900 ?
C11 C12 . 1.514(4) ?
C11 H11A . 0.9900 ?
C11 H11B . 0.9900 ?
C12 H12A . 0.9800 ?
C12 H12B . 0.9800 ?
C12 H12C . 0.9800 ?
C13 C14 . 1.518(3) ?
C13 H13A . 0.9900 ?
C13 H13B . 0.9900 ?
C14 C15 . 1.517(3) ?
C14 H14A . 0.9900 ?
C14 H14B . 0.9900 ?
C15 C16 . 1.516(4) ?
C15 H15A . 0.9900 ?
C15 H15B . 0.9900 ?
C16 H16A . 0.9800 ?
C16 H16B . 0.9800 ?
C16 H16C . 0.9800 ?
C21 C23 3_575 1.344(5) ?
C21 C22 . 1.373(5) ?
C21 H21 . 0.9500 ?
C22 C23 . 1.382(5) ?
C22 H22 . 0.9500 ?
C23 C21 3_575 1.344(5) ?
C23 H23 . 0.9500 ?

loop_
_geom_torsion_atom_site_label_1
_geom_torsion_atom_site_label_2
_geom_torsion_atom_site_label_3
_geom_torsion_atom_site_label_4
_geom_torsion_site_symmetry_1
_geom_torsion_site_symmetry_4
_geom_torsion
C9 N1 C1 C2 . . -69.5(2)
C13 N1 C1 C2 . . 169.55(18)
C5 N1 C1 C2 . . 50.5(2)
N1 C1 C2 C3 . . 172.87(19)
C1 C2 C3 C4 . . -173.9(2)
C9 N1 C5 C6 . . 173.39(19)
C13 N1 C5 C6 . . -64.8(2)
C1 N1 C5 C6 . . 54.3(2)
N1 C5 C6 C7 . . -175.83(18)
C5 C6 C7 C8 . . 174.4(2)
C13 N1 C9 C10 . . -56.7(2)
C5 N1 C9 C10 . . 63.2(2)
C1 N1 C9 C10 . . -175.89(18)
N1 C9 C10 C11 . . 173.7(2)
C9 C10 C11 C12 . . 176.8(2)
C9 N1 C13 C14 . . -53.3(2)
C5 N1 C13 C14 . . -173.80(18)
C1 N1 C13 C14 . . 65.5(2)
N1 C13 C14 C15 . . -171.30(19)
C13 C14 C15 C16 . . 179.4(2)
C23 C21 C22 C23 3_575 . -0.1(5)
C21 C22 C23 C21 . 3_575 0.1(5)
